data_4343731
loop_
_publ_author_name
'Baernighausen, H.'
'Haschke, J.M.'

_publ_section_title
;
 Compositions and crystal structures of the intermediate phases in the
 samarium-bromine system
;
_journal_name_full 'Inorganic Chemistry'
_journal_page_first 18
_journal_page_last 21
_journal_volume 17
_journal_year 1978
_chemical_formula_sum 'Br24 Sm11'
_chemical_name_systematic 'Sm11 Br24'
_space_group_IT_number 14
_symmetry_space_group_name_Hall '-P 2yn'
_symmetry_space_group_name_H-M 'P 1 21/n 1'
_cell_angle_alpha 90
_cell_angle_beta 90.19
_cell_angle_gamma 90
_cell_formula_units_Z 4
_cell_length_a 7.652
_cell_length_b 81.62
_cell_length_c 7.13
_cell_volume 4453.062
_citation_journal_id_ASTM INOCAJ
_cod_data_source_file Baernighausen_INOCAJ_1978_1668.cif
_cod_data_source_block Br24Sm11
_cod_original_sg_symbol_Hall '-P 2ybc (x-z,y,z)'
_cod_database_code 4343731

loop_
_symmetry_equiv_pos_as_xyz
x,y,z
-x+1/2,y+1/2,-z+1/2
-x,-y,-z
x-1/2,-y-1/2,z-1/2

loop_
_atom_site_label
_atom_site_type_symbol
_atom_site_fract_x
_atom_site_fract_y
_atom_site_fract_z
_atom_site_occupancy
_atom_site_U_iso_or_equiv
Sm1 Sm+2 0.333 0.4749 0.026 1 0.0
Br17 Br-1 0.539 0.365 0.316 1 0.0
Br8 Br-1 0.149 0.462 -0.322 1 0.0
Br5 Br-1 0.539 0.408 0.316 1 0.0
Sm3 Sm+2 0.33 0.3864 0.016 1 0.0
Sm7 Sm+2 0.333 0.2978 0.026 1 0.0
Br15 Br-1 0.529 0.32 0.308 1 0.0
Br4 Br-1 0.379 0.422 0.869 1 0.0
Br13 Br-1 0.608 0.277 0.232 1 0.0
Br19 Br-1 0.108 0.277 0.268 1 0.0
Br22 Br-1 0.879 0.35 -0.369 1 0.0
Br1 Br-1 0.608 0.496 0.232 1 0.0
Sm9 Sm+2 0.833 0.2978 0.474 1 0.0
Br7 Br-1 0.108 0.496 0.268 1 0.0
Sm10 Sm+2 0.24 0.343 0.484 1 0.0
Sm11 Sm+2 0.18 0.25 0.5 1 0.0
Br2 Br-1 0.649 0.462 0.822 1 0.0
Br21 Br-1 0.029 0.32 0.192 1 0.0
Br18 Br-1 0.42 0.269 0.768 1 0.0
Br24 Br-1 0.92 0.269 -0.268 1 0.0
Br9 Br-1 0.029 0.453 0.198 1 0.0
Br12 Br-1 0.183 0.386 -0.372 1 0.0
Br20 Br-1 0.149 0.31 -0.322 1 0.0
Br3 Br-1 0.529 0.453 0.308 1 0.0
Sm4 Sm+2 0.833 0.4749 0.474 1 0.0
Br16 Br-1 0.379 0.35 0.869 1 0.0
Sm2 Sm+2 0.74 0.4297 0.016 1 0.0
Br23 Br-1 0.039 0.365 0.184 1 0.0
Sm6 Sm+2 0.83 0.3864 0.484 1 0.0
Br14 Br-1 0.649 0.31 0.822 1 0.0
Br6 Br-1 0.683 0.386 0.872 1 0.0
Sm5 Sm+2 0.24 0.4297 0.484 1 0.0
Br11 Br-1 0.039 0.408 0.184 1 0.0
Br10 Br-1 0.879 0.422 -0.369 1 0.0
Sm8 Sm+2 0.74 0.343 0.016 1 0.0
